data_2012372
loop_
_publ_author_name
'Lynch, Vincent M.'
'Gale, Philip A.'
'Sessler, Jonathan L.'
'Madeiros, David'

_publ_section_title
;
 Room-temperature monoclinic and low-temperature triclinic
 phase-transition structures of
 <i>meso</i>-octamethylcalix[4]pyrrole--dimethyl sulfoxide (1/1)
;
_journal_issue 12
_journal_name_full 'Acta Crystallographica Section C'
_journal_page_first 1426
_journal_page_last 1428
_journal_paper_doi 10.1107/S0108270101015931
_journal_volume 57
_journal_year 2001
_chemical_formula_iupac 'C28 H36 N4, C2 H6 O1 S1'
_chemical_formula_moiety 'C28 H36 N4, C2 H6 O1 S1'
_chemical_formula_sum 'C30 H42 N4 O S'
_chemical_formula_weight 506.74
_chemical_name_systematic
;
meso-octamethylcalix[4]pyrrole - dimethyl sulfoxied solvate
;
_space_group_IT_number 2
_symmetry_cell_setting triclinic
_symmetry_space_group_name_Hall '-P 1'
_symmetry_space_group_name_H-M 'P -1'
_atom_sites_solution_hydrogens geom
_atom_sites_solution_primary direct
_atom_sites_solution_secondary difmap
_audit_creation_method SHELXL
_cell_angle_alpha 90.23(4)
_cell_angle_beta 107.64(4)
_cell_angle_gamma 88.35(3)
_cell_formula_units_Z 4
_cell_length_a 10.362(3)
_cell_length_b 23.468(10)
_cell_length_c 12.373(7)
_cell_measurement_reflns_used 27
_cell_measurement_temperature 198(2)
_cell_measurement_theta_max 11
_cell_measurement_theta_min 8.5
_cell_volume 2866(2)
_computing_cell_refinement XSCANS
_computing_data_collection 'XSCANS (Siemens, 1994)'
_computing_data_reduction XSCANS
_computing_molecular_graphics 'XP in SHELXTL/PC'
_computing_structure_refinement 'XL in SHELXTL/PC'
_computing_structure_solution 'XS in SHELXTL/PC (Sheldrick, 1998)'
_diffrn_ambient_temperature 298(2)
_diffrn_measured_fraction_theta_full .996
_diffrn_measured_fraction_theta_max .996
_diffrn_measurement_device 'Siemens P4'
_diffrn_measurement_method /w
_diffrn_radiation_monochromator graphite
_diffrn_radiation_source 'normal-focus sealed tube'
_diffrn_radiation_type MoK\a
_diffrn_radiation_wavelength .71073
_diffrn_reflns_av_R_equivalents .0423
_diffrn_reflns_av_sigmaI/netI .1246
_diffrn_reflns_limit_h_max 12
_diffrn_reflns_limit_h_min -5
_diffrn_reflns_limit_k_max 27
_diffrn_reflns_limit_k_min -27
_diffrn_reflns_limit_l_max 14
_diffrn_reflns_limit_l_min -14
_diffrn_reflns_number 11862
_diffrn_reflns_theta_full 25.00
_diffrn_reflns_theta_max 25.00
_diffrn_reflns_theta_min 2.06
_diffrn_standards_decay_% <2
_diffrn_standards_interval_count 96
_diffrn_standards_number 4
_exptl_absorpt_coefficient_mu .142
_exptl_absorpt_correction_type none
_exptl_crystal_colour colorless
_exptl_crystal_density_diffrn 1.174
_exptl_crystal_density_meas ?
_exptl_crystal_description prism
_exptl_crystal_F_000 1096
_exptl_crystal_size_max .34
_exptl_crystal_size_mid .34
_exptl_crystal_size_min .26
_refine_diff_density_max .404
_refine_diff_density_min -.272
_refine_ls_extinction_coef .0015(4)
_refine_ls_extinction_expression Fc^*^=kFc[1+0.001xFc^2^\l^3^/sin(2\q)]^-1/4^
_refine_ls_extinction_method SHELXTL/PC
_refine_ls_goodness_of_fit_all 1.028
_refine_ls_goodness_of_fit_ref 1.106
_refine_ls_hydrogen_treatment mixed
_refine_ls_matrix_type full
_refine_ls_number_parameters 718
_refine_ls_number_reflns 10046
_refine_ls_number_restraints 24
_refine_ls_restrained_S_all 1.063
_refine_ls_restrained_S_obs 1.104
_refine_ls_R_factor_all .1726
_refine_ls_R_factor_gt .0808
_refine_ls_shift/su_max -.028
_refine_ls_shift/su_mean .001
_refine_ls_structure_factor_coef Fsqd
_refine_ls_weighting_details 'calc w = 1/[\s^2^(Fo^2^)+(0.0536P)^2^+6.1009P] where P = (Fo^2^+2Fc^2^)/3'
_refine_ls_weighting_scheme calc
_refine_ls_wR_factor_all .2122
_refine_ls_wR_factor_ref .1548
_reflns_number_gt 5213
_reflns_number_total 10061
_reflns_threshold_expression I>2\s(I)
_cod_data_source_file fr1336.cif
_cod_data_source_block triclinicI
_cod_depositor_comments
;
The following automatic conversions were performed:

'_exptl_crystal_density_meas' value 'not measured' was changed to '?'
- the value is perceived as not measured.

Automatic conversion script
Id: cif_fix_values 3008 2015-01-20 13:52:24Z robertas 
;
_cod_database_code 2012372

loop_
_symmetry_equiv_pos_as_xyz
'x, y, z'
'-x, -y, -z'

loop_
_atom_site_aniso_label
_atom_site_aniso_U_11
_atom_site_aniso_U_22
_atom_site_aniso_U_33
_atom_site_aniso_U_12
_atom_site_aniso_U_13
_atom_site_aniso_U_23
S1A .0314(11) .0305(9) .0230(8) -.0040(8) .0082(7) -.0021(7)
C2A .048(5) .038(4) .023(4) .008(4) .011(4) -.003(3)
O1A .062(3) .038(2) .024(2) .002(2) .014(2) -.004(2)
C1A .045(4) .038(3) .032(3) -.011(3) .012(3) .004(2)
S1AA .050(4) .038(3) .037(3) .002(3) .016(3) .004(3)
C2AA .059(13) .056(12) .053(12) -.010(9) .018(9) .001(8)
S1A' .0332(11) .0321(10) .0251(9) .0001(8) .0072(8) .0007(7)
C2A' .057(6) .041(4) .030(4) -.013(5) .010(4) .004(3)
S1AB .035(3) .029(3) .028(3) -.002(2) .008(2) -.002(2)
C2AB .035(10) .038(10) .027(9) .003(9) .001(8) .007(7)
O1A' .058(3) .038(2) .028(2) .000(2) .017(2) .004(2)
C1A' .039(3) .042(3) .030(3) -.001(3) .006(3) -.007(2)
N1' .033(3) .023(2) .021(2) .000(2) .007(2) .000(2)
N2' .036(3) .029(3) .026(2) -.003(2) .011(2) -.002(2)
N3' .040(3) .029(3) .029(2) -.003(2) .011(2) -.001(2)
N4' .035(3) .035(3) .023(2) -.005(2) .010(2) -.004(2)
C1' .034(3) .027(3) .019(2) -.006(2) .008(2) -.006(2)
C2' .047(4) .022(3) .034(3) -.006(3) .016(3) -.002(2)
C3' .046(4) .023(3) .035(3) .006(3) .013(3) .004(2)
C4' .032(3) .033(3) .015(2) .001(2) .005(2) -.003(2)
C5' .032(3) .033(3) .023(3) .004(2) .005(2) -.004(2)
C6' .022(3) .032(3) .027(3) .007(2) .002(2) -.005(2)
C7' .025(3) .030(3) .041(3) -.003(2) .008(2) .000(2)
C8' .031(3) .035(3) .033(3) .001(2) .012(2) .004(2)
C9' .025(3) .035(3) .023(3) .006(2) .006(2) .006(2)
C10' .029(3) .038(3) .026(3) .004(2) .011(2) .002(2)
C11' .041(3) .036(3) .020(3) .002(3) .013(2) -.005(2)
C12' .050(4) .042(3) .035(3) .002(3) .014(3) .003(3)
C13' .063(4) .028(3) .040(3) -.015(3) .021(3) -.004(2)
C14' .041(3) .042(3) .022(3) -.014(3) .015(2) -.009(2)
C15' .040(3) .049(3) .023(3) -.018(3) .009(2) -.008(2)
C16' .034(3) .043(3) .018(3) -.012(3) .005(2) -.002(2)
C17' .031(3) .046(3) .026(3) -.007(3) .004(2) .009(2)
C18' .033(3) .037(3) .037(3) -.001(3) .010(3) -.001(2)
C19' .036(3) .030(3) .028(3) -.006(2) .011(2) -.003(2)
C20' .032(3) .033(3) .024(3) -.005(2) .010(2) -.008(2)
C21' .041(4) .051(4) .032(3) -.011(3) .005(3) -.017(3)
C22' .036(3) .058(4) .036(3) .010(3) .005(3) .009(3)
C23' .044(4) .061(4) .037(3) .017(3) .010(3) -.003(3)
C24' .037(3) .062(4) .030(3) -.002(3) .010(3) .004(3)
C25' .042(4) .076(5) .028(3) -.011(3) .011(3) -.002(3)
C26' .057(4) .069(4) .039(3) -.035(4) .020(3) -.016(3)
C27' .043(4) .055(4) .033(3) -.016(3) .016(3) -.006(3)
C28' .036(3) .049(3) .027(3) -.002(3) .007(2) -.010(2)
N1 .031(3) .025(2) .024(2) .000(2) .008(2) .001(2)
N2 .042(3) .030(3) .026(2) -.002(2) .011(2) -.001(2)
N3 .040(3) .032(3) .025(2) .001(2) .006(2) .000(2)
N4 .038(3) .032(3) .023(2) .001(2) .008(2) .002(2)
C1 .030(3) .037(3) .021(3) .003(2) .009(2) .005(2)
C2 .041(4) .030(3) .035(3) .002(3) .011(3) -.001(2)
C3 .050(4) .024(3) .032(3) -.009(3) .013(3) -.006(2)
C4 .036(3) .029(3) .022(3) -.010(2) .008(2) .000(2)
C5 .032(3) .034(3) .024(3) -.009(2) .003(2) .002(2)
C6 .029(3) .031(3) .027(3) -.007(2) .007(2) .002(2)
C7 .033(3) .030(3) .043(3) -.005(2) .010(3) -.004(2)
C8 .042(4) .044(3) .035(3) -.013(3) .016(3) -.016(3)
C9 .038(3) .031(3) .028(3) -.013(3) .011(2) -.006(2)
C10 .052(4) .049(4) .025(3) -.018(3) .011(3) -.003(2)
C11 .055(4) .043(3) .021(3) -.012(3) .014(3) .001(2)
C12 .092(6) .030(3) .042(4) -.012(3) .023(4) -.004(3)
C13 .079(5) .038(4) .045(4) .015(3) .027(4) .007(3)
C14 .054(4) .035(3) .020(3) .011(3) .011(3) .004(2)
C15 .044(4) .060(4) .021(3) .022(3) .013(3) .007(3)
C16 .027(3) .048(3) .019(3) .010(3) .002(2) -.002(2)
C17 .035(3) .045(3) .032(3) .005(3) .005(3) -.011(3)
C18 .032(3) .039(3) .038(3) -.003(3) .008(3) -.002(2)
C19 .027(3) .034(3) .024(3) .003(2) .006(2) .000(2)
C20 .031(3) .034(3) .024(3) .000(2) .009(2) .006(2)
C21 .047(4) .059(4) .036(3) -.013(3) .005(3) -.007(3)
C22 .039(4) .052(4) .035(3) .009(3) .008(3) .017(3)
C23 .072(5) .077(5) .032(3) -.043(4) .004(3) .010(3)
C24 .036(4) .084(5) .029(3) -.008(3) .010(3) -.005(3)
C25 .056(4) .079(5) .047(4) .029(4) .020(3) .022(3)
C26 .054(4) .081(5) .023(3) .009(4) .009(3) -.004(3)
C27 .036(3) .051(4) .031(3) .004(3) .013(3) .001(3)
C28 .040(4) .050(4) .032(3) -.005(3) .011(3) .011(3)

loop_
_atom_site_label
_atom_site_fract_x
_atom_site_fract_y
_atom_site_fract_z
_atom_site_U_iso_or_equiv
_atom_site_thermal_displace_type
_atom_site_calc_flag
_atom_site_refinement_flags
_atom_site_occupancy
_atom_site_disorder_group
_atom_site_type_symbol
S1A .4778(2) .28663(7) .62746(13) .0282(4) Uani d P .76 1 S
C2A .3737(9) .3446(4) .6482(7) .036(2) Uani d PU .76 1 C
H2AA .2804 .3349 .6171 .055 Uiso d PR .76 1 H
H2AB .3930 .3522 .7278 .055 Uiso d PR .76 1 H
H2AC .3906 .3779 .6104 .055 Uiso d PR .76 1 H
O1A .4198(4) .27128(15) .5021(3) .0414(10) Uani d . 1 . O
C1A .4182(6) .2331(2) .7028(4) .0383(14) Uani d . 1 . C
H1AD .3798 .1969 .6770 .057 Uiso d PR .76 . H
H1AE .5142 .2308 .7147 .057 Uiso d PR .76 . H
H1AF .4010 .2428 .7727 .057 Uiso d PR .76 . H
H1AA .4662 .1977 .7007 .057 Uiso d PR .24 . H
H1AB .4341 .2446 .7801 .057 Uiso d PR .24 . H
H1AC .3229 .2282 .6678 .057 Uiso d PR .24 . H
S1AA .3437(7) .2857(3) .5991(5) .0411(15) Uani d P .24 2 S
C2AA .444(3) .3453(15) .663(3) .056(10) Uani d PU .24 2 C
H2AD .4109 .3775 .6137 .083 Uiso d PR .24 2 H
H2AE .4260 .3519 .7338 .083 Uiso d PR .24 2 H
H2AF .5392 .3399 .6759 .083 Uiso d PR .24 2 H
S1A' .4820(2) .21444(7) .12888(14) .0305(4) Uani d P .76 3 S
C2A' .3887(9) .1551(4) .1504(7) .043(2) Uani d PU .76 3 C
H2AG .4215 .1429 .2282 .065 Uiso d PR .76 3 H
H2AH .2946 .1661 .1320 .065 Uiso d PR .76 3 H
H2AI .3996 .1243 .1022 .065 Uiso d PR .76 3 H
S1AB .3490(6) .2126(2) .0986(4) .0307(12) Uani d P .24 4 S
C2AB .463(3) .1539(12) .162(2) .035(7) Uani d PU .24 4 C
H2AJ .4388 .1212 .1143 .053 Uiso d PR .24 4 H
H2AK .5554 .1626 .1724 .053 Uiso d PR .24 4 H
H2AL .4505 .1460 .2346 .053 Uiso d PR .24 4 H
O1A' .4193(4) .22886(15) .0030(3) .0404(10) Uani d . 1 . O
C1A' .4124(6) .2669(2) .2023(4) .0382(14) Uani d . 1 . C
H1AM .4510 .3031 .1970 .057 Uiso d PR .76 . H
H1AN .3159 .2698 .1686 .057 Uiso d PR .76 . H
H1AO .4331 .2562 .2806 .057 Uiso d PR .76 . H
H1AJ .3623 .3019 .1771 .057 Uiso d PR .24 . H
H1AK .4018 .2557 .2736 .057 Uiso d PR .24 . H
H1AL .5066 .2723 .2114 .057 Uiso d PR .24 . H
N1' .3920(4) .3519(2) -.0544(3) .0261(10) Uani d . 1 . N
H1'N .397(5) .312(2) -.041(4) .047(17) Uiso d . 1 . H
N2' .1502(5) .3830(2) .0822(3) .0300(10) Uani d . 1 . N
H2'N .193(6) .412(2) .083(4) .042(18) Uiso d . 1 . H
N3' .3913(5) .4016(2) .3498(3) .0328(11) Uani d . 1 . N
H3'N .398(5) .366(2) .365(4) .033(15) Uiso d . 1 . H
N4' .6338(5) .3953(2) .1973(3) .0304(10) Uani d . 1 . N
H4'N .579(8) .426(3) .167(6) .10(3) Uiso d . 1 . H
C1' .5009(5) .3854(2) -.0473(4) .0267(11) Uani d . 1 . C
C2' .4492(6) .4379(2) -.0892(4) .0337(13) Uani d . 1 . C
H2' .5015 .4702 -.0950 .040 Uiso d R 1 . H
C3' .3075(6) .4356(2) -.1230(4) .0346(13) Uani d . 1 . C
H3' .2452 .4664 -.1563 .042 Uiso d R 1 . H
C4' .2717(5) .3816(2) -.1016(4) .0274(12) Uani d . 1 . C
C5' .1367(5) .3562(2) -.1175(4) .0305(12) Uani d . 1 . C
C6' .1175(5) .3435(2) -.0044(4) .0281(12) Uani d . 1 . C
C7' .0621(5) .2993(2) .0346(4) .0321(12) Uani d . 1 . C
H7' .0290 .2655 -.0075 .038 Uiso d R 1 . H
C8' .0596(5) .3121(2) .1460(4) .0325(12) Uani d . 1 . C
H8' .0249 .2888 .1938 .039 Uiso d R 1 . H
C9' .1162(5) .3638(2) .1746(4) .0278(12) Uani d . 1 . C
C10' .1354(5) .4013(2) .2787(4) .0304(12) Uani d . 1 . C
C11' .2680(6) .4298(2) .3040(4) .0318(12) Uani d . 1 . C
C12' .2986(6) .4843(2) .2835(4) .0420(14) Uani d . 1 . C
H12' .2334 .5144 .2524 .050 Uiso d R 1 . H
C13' .4409(6) .4884(2) .3172(5) .0419(15) Uani d . 1 . C
H13' .4906 .5217 .3125 .050 Uiso d R 1 . H
C14' .4969(6) .4367(2) .3577(4) .0334(13) Uani d . 1 . C
C15' .6448(6) .4162(2) .3986(4) .0372(14) Uani d . 1 . C
C16' .6746(5) .3784(2) .3088(4) .0319(13) Uani d . 1 . C
C17' .7403(5) .3272(2) .3142(4) .0351(13) Uani d . 1 . C
H17' .7803 .3051 .3818 .042 Uiso d R 1 . H
C18' .7399(5) .3118(2) .2014(4) .0355(13) Uani d . 1 . C
H18' .7783 .2776 .1793 .043 Uiso d R 1 . H
C19' .6731(5) .3549(2) .1305(4) .0307(12) Uani d . 1 . C
C20' .6455(5) .3648(2) .0043(4) .0291(12) Uani d . 1 . C
C21' .1224(6) .3010(2) -.1865(4) .0425(15) Uani d . 1 . C
H21D .1938 .2745 -.1483 .064 Uiso d R 1 . H
H21E .0364 .2847 -.1934 .064 Uiso d R 1 . H
H21F .1289 .3092 -.2606 .064 Uiso d R 1 . H
C22' .0228(6) .3985(2) -.1811(5) .0451(15) Uani d . 1 . C
H22D .0307 .4331 -.1384 .068 Uiso d R 1 . H
H22E .0293 .4066 -.2553 .068 Uiso d R 1 . H
H22F -.0632 .3821 -.1881 .068 Uiso d R 1 . H
C23' .0195(6) .4460(3) .2546(5) .048(2) Uani d . 1 . C
H23D .0220 .4696 .1921 .072 Uiso d R 1 . H
H23E -.0656 .4272 .2359 .072 Uiso d R 1 . H
H23F .0295 .4692 .3205 .072 Uiso d R 1 . H
C24' .1279(6) .3645(2) .3786(4) .0430(15) Uani d . 1 . C
H24D .2000 .3362 .3948 .065 Uiso d R 1 . H
H24E .1375 .3880 .4441 .065 Uiso d R 1 . H
H24F .0424 .3461 .3595 .065 Uiso d R 1 . H
C25' .6737(6) .3820(3) .5093(4) .048(2) Uani d . 1 . C
H25D .6150 .3501 .4959 .073 Uiso d R 1 . H
H25E .7664 .3685 .5333 .073 Uiso d R 1 . H
H25F .6567 .4056 .5673 .073 Uiso d R 1 . H
C26' .7367(6) .4677(3) .4205(5) .053(2) Uani d . 1 . C
H26D .7195 .4894 .3517 .080 Uiso d R 1 . H
H26E .7198 .4914 .4784 .080 Uiso d R 1 . H
H26F .8295 .4543 .4444 .080 Uiso d R 1 . H
C27' .7429(6) .4093(2) -.0129(4) .0423(14) Uani d . 1 . C
H27D .7254 .4447 .0200 .063 Uiso d R 1 . H
H27E .8351 .3968 .0227 .063 Uiso d R 1 . H
H27F .7282 .4146 -.0926 .063 Uiso d R 1 . H
C28' .6737(6) .3091(2) -.0502(4) .0378(13) Uani d . 1 . C
H28D .6135 .2810 -.0387 .057 Uiso d R 1 . H
H28E .6589 .3143 -.1300 .057 Uiso d R 1 . H
H28F .7658 .2965 -.0147 .057 Uiso d R 1 . H
N1 .4153(4) .1471(2) .4481(3) .0267(10) Uani d . 1 . N
H1N .415(5) .184(2) .467(4) .035(15) Uiso d . 1 . H
N2 .1814(5) .1121(2) .5861(3) .0323(11) Uani d . 1 . N
H2N .230(7) .083(3) .587(6) .08(3) Uiso d . 1 . H
N3 .4249(5) .0995(2) .8538(3) .0334(11) Uani d . 1 . N
H3N .424(6) .138(2) .879(5) .06(2) Uiso d . 1 . H
N4 .6640(5) .1087(2) .7026(3) .0316(10) Uani d . 1 . N
H4N .617(6) .075(2) .680(5) .057(19) Uiso d . 1 . H
C1 .5314(5) .1151(2) .4581(4) .0289(12) Uani d . 1 . C
C2 .4907(6) .0617(2) .4175(4) .0356(13) Uani d . 1 . C
H2 .5494 .0297 .4149 .043 Uiso d R 1 . H
C3 .3480(6) .0621(2) .3834(4) .0350(13) Uani d . 1 . C
H3 .2916 .0309 .3512 .042 Uiso d R 1 . H
C4 .3026(5) .1156(2) .4024(4) .0292(12) Uani d . 1 . C
C5 .1608(5) .1390(2) .3864(4) .0313(12) Uani d . 1 . C
C6 .1406(5) .1514(2) .4996(4) .0291(12) Uani d . 1 . C
C7 .0757(5) .1952(2) .5375(5) .0355(13) Uani d . 1 . C
H7 .0352 .2288 .4950 .043 Uiso d R 1 . H
C8 .0782(6) .1820(2) .6489(4) .0391(14) Uani d . 1 . C
H8 .0396 .2049 .6964 .047 Uiso d R 1 . H
C9 .1434(5) .1310(2) .6778(4) .0320(12) Uani d . 1 . C
C10 .1694(6) .0932(2) .7827(4) .0417(15) Uani d . 1 . C
C11 .3112(6) .0677(2) .8116(4) .0385(14) Uani d . 1 . C
C12 .3563(8) .0138(2) .7976(5) .054(2) Uani d . 1 . C
H12 .2993 -.0179 .7696 .065 Uiso d R 1 . H
C13 .4986(7) .0131(3) .8319(5) .053(2) Uani d . 1 . C
H13 .5577 -.0190 .8306 .063 Uiso d R 1 . H
C14 .5409(6) .0668(2) .8675(4) .0366(14) Uani d . 1 . C
C15 .6806(6) .0902(3) .9061(4) .0411(15) Uani d . 1 . C
C16 .7023(5) .1269(2) .8141(4) .0327(13) Uani d . 1 . C
C17 .7601(5) .1785(2) .8154(4) .0387(14) Uani d . 1 . C
H17 .7958 .2018 .8811 .046 Uiso d R 1 . H
C18 .7560(5) .1924(2) .7024(4) .0367(13) Uani d . 1 . C
H18 .7888 .2262 .6774 .044 Uiso d R 1 . H
C19 .6979(5) .1486(2) .6345(4) .0289(12) Uani d . 1 . C
C20 .6718(5) .1371(2) .5080(4) .0296(12) Uani d . 1 . C
C21 .0579(6) .0952(3) .3232(5) .049(2) Uani d . 1 . C
H21A .0739 .0605 .3665 .073 Uiso d R 1 . H
H21B -.0321 .1097 .3149 .073 Uiso d R 1 . H
H21C .0677 .0879 .2496 .073 Uiso d R 1 . H
C22 .1346(6) .1944(2) .3158(4) .0427(15) Uani d . 1 . C
H22A .1994 .2217 .3551 .064 Uiso d R 1 . H
H22B .1446 .1873 .2423 .064 Uiso d R 1 . H
H22C .0447 .2092 .3075 .064 Uiso d R 1 . H
C23 .0654(7) .0460(3) .7549(5) .062(2) Uani d . 1 . C
H23A .0766 .0239 .6928 .093 Uiso d R 1 . H
H23B .0803 .0219 .8203 .093 Uiso d R 1 . H
H23C -.0248 .0623 .7347 .093 Uiso d R 1 . H
C24 .1490(6) .1289(3) .8804(4) .050(2) Uani d . 1 . C
H24A .2132 .1588 .8973 .074 Uiso d R 1 . H
H24B .0588 .1453 .8603 .074 Uiso d R 1 . H
H24C .1639 .1048 .9459 .074 Uiso d R 1 . H
C25 .7863(7) .0406(3) .9305(5) .060(2) Uani d . 1 . C
H25A .7750 .0185 .8630 .090 Uiso d R 1 . H
H25B .8756 .0557 .9543 .090 Uiso d R 1 . H
H25C .7744 .0168 .9895 .090 Uiso d R 1 . H
C26 .7026(6) .1253(3) 1.0148(4) .054(2) Uani d . 1 . C
H26A .6363 .1561 .9991 .080 Uiso d R 1 . H
H26B .6906 .1016 1.0739 .080 Uiso d R 1 . H
H26C .7918 .1406 1.0387 .080 Uiso d R 1 . H
C27 .7772(5) .0926(2) .4937(4) .0388(14) Uani d . 1 . C
H27A .7662 .0574 .5286 .058 Uiso d R 1 . H
H27B .7651 .0865 .4145 .058 Uiso d R 1 . H
H27C .8665 .1063 .5295 .058 Uiso d R 1 . H
C28 .6900(6) .1922(2) .4510(4) .0409(14) Uani d . 1 . C
H28A .6244 .2203 .4590 .061 Uiso d R 1 . H
H28B .7796 .2055 .4869 .061 Uiso d R 1 . H
H28C .6782 .1857 .3720 .061 Uiso d R 1 . H

loop_
_atom_type_symbol
_atom_type_description
_atom_type_scat_dispersion_real
_atom_type_scat_dispersion_imag
_atom_type_scat_source
C C .0033 .0016 'International Tables Vol C Tables 4.2.6.8 and 6.1.1.4'
H H .0000 .0000 'International Tables Vol C Tables 4.2.6.8 and 6.1.1.4'
N N .0061 .0033 'International Tables Vol C Tables 4.2.6.8 and 6.1.1.4'
O O .0106 .0060 'International Tables Vol C Tables 4.2.6.8 and 6.1.1.4'
S S .1246 .1234 'International Tables Vol C Tables 4.2.6.8 and 6.1.1.4'

loop_
_geom_angle_atom_site_label_1
_geom_angle_atom_site_label_2
_geom_angle_atom_site_label_3
_geom_angle
O1A S1A C2A 105.0(3)
O1A S1A C1A 105.2(2)
C2A S1A C1A 97.9(3)
S1A C2A H2AA 108.9
S1A C2A H2AB 110.0
H2AA C2A H2AB 109.5
S1A C2A H2AC 109.5
H2AA C2A H2AC 109.5
H2AB C2A H2AC 109.5
S1AA C1A H1AD 109.2
S1AA C1A H1AE 109.5
H1AD C1A H1AE 109.5
S1AA C1A H1AF 109.7
H1AD C1A H1AF 109.5
H1AE C1A H1AF 109.5
S1A C1A H1AA 109.2
S1A C1A H1AB 109.5
H1AA C1A H1AB 109.5
S1A C1A H1AC 109.8
H1AA C1A H1AC 109.5
H1AB C1A H1AC 109.5
O1A S1AA C1A 101.4(4)
O1A S1AA C2AA 97.5(12)
C1A S1AA C2AA 99.3(12)
S1AA C2AA H2AD 107.2
S1AA C2AA H2AE 106.3
H2AD C2AA H2AE 109.5
S1AA C2AA H2AF 114.8
H2AD C2AA H2AF 109.5
H2AE C2AA H2AF 109.5
O1A' S1A' C1A' 105.1(2)
O1A' S1A' C2A' 103.9(3)
C1A' S1A' C2A' 98.2(4)
S1A' C2A' H2AG 109.8
S1A' C2A' H2AH 109.3
H2AG C2A' H2AH 109.5
S1A' C2A' H2AI 109.3
H2AG C2A' H2AI 109.5
H2AH C2A' H2AI 109.5
O1A' S1AB C2AB 97.4(10)
O1A' S1AB C1A' 101.2(4)
C2AB S1AB C1A' 100.1(9)
S1AB C2AB H2AJ 108.7
S1AB C2AB H2AK 111.8
H2AJ C2AB H2AK 109.5
S1AB C2AB H2AL 107.9
H2AJ C2AB H2AL 109.5
H2AK C2AB H2AL 109.5
S1A' C1A' H1AM 109.3
S1A' C1A' H1AN 109.5
H1AM C1A' H1AN 109.5
S1A' C1A' H1AO 109.6
S1AB C1A' H1AO 117.1
H1AM C1A' H1AO 109.5
H1AN C1A' H1AO 109.5
S1AB C1A' H1AJ 109.1
H1AO C1A' H1AJ 118.7
S1A' C1A' H1AK 116.9
S1AB C1A' H1AK 109.6
H1AM C1A' H1AK 118.8
H1AJ C1A' H1AK 109.5
S1AB C1A' H1AL 109.7
H1AJ C1A' H1AL 109.5
H1AK C1A' H1AL 109.5
C1' N1' C4' 111.0(4)
C1' N1' H1'N 125(3)
C4' N1' H1'N 123(3)
C9' N2' C6' 110.6(4)
C9' N2' H2'N 123(4)
C6' N2' H2'N 126(4)
C14' N3' C11' 111.5(5)
C14' N3' H3'N 126(4)
C11' N3' H3'N 122(4)
C16' N4' C19' 110.6(4)
C16' N4' H4'N 127(5)
C19' N4' H4'N 122(5)
C2' C1' N1' 106.7(5)
C2' C1' C20' 130.4(5)
N1' C1' C20' 122.9(4)
C1' C2' C3' 107.9(5)
C1' C2' H2' 125.5
C3' C2' H2' 126.6
C4' C3' C2' 108.8(5)
C4' C3' H3' 125.4
C2' C3' H3' 125.8
C3' C4' N1' 105.5(5)
C3' C4' C5' 131.6(5)
N1' C4' C5' 122.8(4)
C4' C5' C6' 110.3(4)
C4' C5' C21' 111.2(4)
C6' C5' C21' 109.0(4)
C4' C5' C22' 110.1(4)
C6' C5' C22' 107.9(4)
C21' C5' C22' 108.2(4)
C7' C6' N2' 106.3(4)
C7' C6' C5' 132.8(5)
N2' C6' C5' 120.8(4)
C6' C7' C8' 108.6(5)
C6' C7' H7' 125.2
C8' C7' H7' 126.2
C9' C8' C7' 107.9(5)
C9' C8' H8' 125.3
C7' C8' H8' 126.8
C8' C9' N2' 106.7(4)
C8' C9' C10' 132.6(5)
N2' C9' C10' 120.5(4)
C11' C10' C9' 109.1(4)
C11' C10' C23' 110.1(5)
C9' C10' C23' 109.0(4)
C11' C10' C24' 111.6(4)
C9' C10' C24' 109.2(4)
C23' C10' C24' 107.8(4)
C12' C11' N3' 105.4(5)
C12' C11' C10' 131.1(5)
N3' C11' C10' 123.3(5)
C11' C12' C13' 108.5(5)
C11' C12' H12' 125.2
C13' C12' H12' 126.3
C14' C13' C12' 108.3(5)
C14' C13' H13' 125.3
C12' C13' H13' 126.5
C13' C14' N3' 106.3(5)
C13' C14' C15' 130.5(5)
N3' C14' C15' 123.1(5)
C16' C15' C14' 109.2(4)
C16' C15' C26' 109.9(4)
C14' C15' C26' 109.6(5)
C16' C15' C25' 108.9(5)
C14' C15' C25' 110.5(4)
C26' C15' C25' 108.7(4)
C17' C16' N4' 107.1(4)
C17' C16' C15' 132.6(5)
N4' C16' C15' 120.2(5)
C16' C17' C18' 108.3(4)
C16' C17' H17' 125.7
C18' C17' H17' 126.0
C19' C18' C17' 107.1(5)
C19' C18' H18' 126.0
C17' C18' H18' 126.9
C18' C19' N4' 106.9(4)
C18' C19' C20' 132.2(5)
N4' C19' C20' 120.9(4)
C1' C20' C19' 109.6(4)
C1' C20' C28' 111.2(4)
C19' C20' C28' 108.9(4)
C1' C20' C27' 110.3(4)
C19' C20' C27' 108.8(4)
C28' C20' C27' 108.1(4)
C5' C21' H21D 109.1
C5' C21' H21E 109.8
H21D C21' H21E 109.5
C5' C21' H21F 109.5
H21D C21' H21F 109.5
H21E C21' H21F 109.5
C5' C22' H22D 108.8
C5' C22' H22E 110.6
H22D C22' H22E 109.5
C5' C22' H22F 109.1
H22D C22' H22F 109.5
H22E C22' H22F 109.5
C10' C23' H23D 109.4
C10' C23' H23E 109.5
H23D C23' H23E 109.5
C10' C23' H23F 109.5
H23D C23' H23F 109.5
H23E C23' H23F 109.5
C10' C24' H24D 108.8
C10' C24' H24E 109.7
H24D C24' H24E 109.5
C10' C24' H24F 109.9
H24D C24' H24F 109.5
H24E C24' H24F 109.5
C15' C25' H25D 108.7
C15' C25' H25E 109.9
H25D C25' H25E 109.5
C15' C25' H25F 109.8
H25D C25' H25F 109.5
H25E C25' H25F 109.5
C15' C26' H26D 109.3
C15' C26' H26E 110.3
H26D C26' H26E 109.5
C15' C26' H26F 108.8
H26D C26' H26F 109.5
H26E C26' H26F 109.5
C20' C27' H27D 109.0
C20' C27' H27E 110.3
H27D C27' H27E 109.5
C20' C27' H27F 109.1
H27D C27' H27F 109.5
H27E C27' H27F 109.5
C20' C28' H28D 108.2
C20' C28' H28E 110.8
H28D C28' H28E 109.5
C20' C28' H28F 109.4
H28D C28' H28F 109.5
H28E C28' H28F 109.5
C1 N1 C4 110.8(4)
C1 N1 H1N 124(3)
C4 N1 H1N 126(3)
C6 N2 C9 109.6(5)
C6 N2 H2N 126(5)
C9 N2 H2N 124(5)
C14 N3 C11 111.2(5)
C14 N3 H3N 124(4)
C11 N3 H3N 124(4)
C16 N4 C19 110.0(5)
C16 N4 H4N 122(4)
C19 N4 H4N 128(4)
N1 C1 C2 106.5(5)
N1 C1 C20 123.7(4)
C2 C1 C20 129.8(5)
C1 C2 C3 107.9(5)
C1 C2 H2 125.9
C3 C2 H2 126.2
C4 C3 C2 108.2(5)
C4 C3 H3 125.4
C2 C3 H3 126.4
C3 C4 N1 106.6(5)
C3 C4 C5 130.8(5)
N1 C4 C5 122.5(4)
C6 C5 C4 110.2(4)
C6 C5 C21 109.3(4)
C4 C5 C21 109.4(4)
C6 C5 C22 108.8(4)
C4 C5 C22 110.8(4)
C21 C5 C22 108.3(4)
C7 C6 N2 106.9(5)
C7 C6 C5 132.5(5)
N2 C6 C5 120.3(4)
C6 C7 C8 107.7(5)
C6 C7 H7 125.9
C8 C7 H7 126.4
C9 C8 C7 108.3(5)
C9 C8 H8 125.6
C7 C8 H8 126.1
C8 C9 N2 107.4(5)
C8 C9 C10 132.5(5)
N2 C9 C10 120.0(5)
C11 C10 C9 108.9(4)
C11 C10 C24 111.7(4)
C9 C10 C24 109.1(5)
C11 C10 C23 110.3(5)
C9 C10 C23 108.0(4)
C24 C10 C23 108.8(5)
C12 C11 N3 106.2(6)
C12 C11 C10 130.9(6)
N3 C11 C10 122.8(5)
C11 C12 C13 108.4(6)
C11 C12 H12 125.0
C13 C12 H12 126.6
C14 C13 C12 108.4(6)
C14 C13 H13 124.9
C12 C13 H13 126.7
C13 C14 N3 105.8(5)
C13 C14 C15 130.4(6)
N3 C14 C15 123.6(5)
C14 C15 C16 109.8(4)
C14 C15 C26 111.2(5)
C16 C15 C26 109.5(5)
C14 C15 C25 109.5(5)
C16 C15 C25 108.4(4)
C26 C15 C25 108.4(5)
C17 C16 N4 106.6(5)
C17 C16 C15 132.9(5)
N4 C16 C15 120.5(5)
C16 C17 C18 108.4(5)
C16 C17 H17 125.7
C18 C17 H17 126.0
C19 C18 C17 107.8(5)
C19 C18 H18 125.2
C17 C18 H18 127.0
C18 C19 N4 107.2(4)
C18 C19 C20 132.6(5)
N4 C19 C20 120.1(4)
C1 C20 C28 111.5(4)
C1 C20 C19 109.6(4)
C28 C20 C19 108.4(4)
C1 C20 C27 109.9(4)
C28 C20 C27 108.5(4)
C19 C20 C27 108.9(4)
C5 C21 H21A 108.8
C5 C21 H21B 109.4
H21A C21 H21B 109.5
C5 C21 H21C 110.2
H21A C21 H21C 109.5
H21B C21 H21C 109.5
C5 C22 H22A 108.3
C5 C22 H22B 110.3
H22A C22 H22B 109.5
C5 C22 H22C 109.9
H22A C22 H22C 109.5
H22B C22 H22C 109.5
C10 C23 H23A 109.2
C10 C23 H23B 109.0
H23A C23 H23B 109.5
C10 C23 H23C 110.2
H23A C23 H23C 109.5
H23B C23 H23C 109.5
C10 C24 H24A 108.9
C10 C24 H24B 110.6
H24A C24 H24B 109.5
C10 C24 H24C 108.8
H24A C24 H24C 109.5
H24B C24 H24C 109.5
C15 C25 H25A 109.5
C15 C25 H25B 109.3
H25A C25 H25B 109.5
C15 C25 H25C 109.6
H25A C25 H25C 109.5
H25B C25 H25C 109.5
C15 C26 H26A 108.0
C15 C26 H26B 109.4
H26A C26 H26B 109.5
C15 C26 H26C 111.0
H26A C26 H26C 109.5
H26B C26 H26C 109.5
C20 C27 H27A 109.5
C20 C27 H27B 109.7
H27A C27 H27B 109.5
C20 C27 H27C 109.2
H27A C27 H27C 109.5
H27B C27 H27C 109.5
C20 C28 H28A 109.4
C20 C28 H28B 108.9
H28A C28 H28B 109.5
C20 C28 H28C 110.1
H28A C28 H28C 109.5
H28B C28 H28C 109.5

loop_
_geom_bond_atom_site_label_1
_geom_bond_atom_site_label_2
_geom_bond_site_symmetry_2
_geom_bond_distance
_geom_bond_publ_flag
S1A O1A . 1.529(4) ?
S1A C2A . 1.778(8) ?
S1A C1A . 1.798(5) ?
C2A H2AA . .96 ?
C2A H2AB . .96 ?
C2A H2AC . .96 ?
O1A S1AA . 1.652(7) ?
C1A S1AA . 1.768(8) ?
C1A H1AD . .96 ?
C1A H1AE . .96 ?
C1A H1AF . .96 ?
C1A H1AA . .96 ?
C1A H1AB . .96 ?
C1A H1AC . .96 ?
S1AA C2AA . 1.80(3) ?
C2AA H2AD . .96 ?
C2AA H2AE . .96 ?
C2AA H2AF . .96 ?
S1A' O1A' . 1.530(4) ?
S1A' C1A' . 1.788(5) ?
S1A' C2A' . 1.784(8) ?
C2A' H2AG . .96 ?
C2A' H2AH . .96 ?
C2A' H2AI . .96 ?
C2A' H2AJ . 1.10(3) ?
C2A' H2AL . 1.06(3) ?
S1AB O1A' . 1.617(6) ?
S1AB C2AB . 1.80(3) ?
S1AB C1A' . 1.796(7) ?
C2AB H2AJ . .96 ?
C2AB H2AK . .96 ?
C2AB H2AL . .96 ?
C1A' H1AM . .96 ?
C1A' H1AN . .96 ?
C1A' H1AO . .96 ?
C1A' H1AJ . .96 ?
C1A' H1AK . .96 ?
C1A' H1AL . .96 ?
N1' C1' . 1.375(6) ?
N1' C4' . 1.377(6) ?
N1' H1'N . .94(5) ?
N2' C9' . 1.376(6) ?
N2' C6' . 1.382(6) ?
N2' H2'N . .83(5) ?
N3' C14' . 1.367(6) ?
N3' C11' . 1.380(7) ?
N3' H3'N . .87(5) ?
N4' C16' . 1.371(6) ?
N4' C19' . 1.387(6) ?
N4' H4'N . .91(7) ?
C1' C2' . 1.368(7) ?
C1' C20' . 1.506(7) ?
C2' C3' . 1.402(7) ?
C2' H2' . .96 ?
C3' C4' . 1.380(7) ?
C3' H3' . .96 ?
C4' C5' . 1.494(7) ?
C5' C6' . 1.503(7) ?
C5' C21' . 1.535(7) ?
C5' C22' . 1.541(7) ?
C6' C7' . 1.358(7) ?
C7' C8' . 1.417(7) ?
C7' H7' . .96 ?
C8' C9' . 1.361(7) ?
C8' H8' . .96 ?
C9' C10' . 1.523(7) ?
C10' C11' . 1.492(7) ?
C10' C23' . 1.532(7) ?
C10' C24' . 1.532(7) ?
C11' C12' . 1.369(7) ?
C12' C13' . 1.412(8) ?
C12' H12' . .96 ?
C13' C14' . 1.361(7) ?
C13' H13' . .96 ?
C14' C15' . 1.524(8) ?
C15' C16' . 1.518(7) ?
C15' C26' . 1.532(7) ?
C15' C25' . 1.535(7) ?
C16' C17' . 1.355(7) ?
C17' C18' . 1.439(7) ?
C17' H17' . .96 ?
C18' C19' . 1.367(7) ?
C18' H18' . .96 ?
C19' C20' . 1.517(7) ?
C20' C28' . 1.529(7) ?
C20' C27' . 1.533(7) ?
C21' H21D . .96 ?
C21' H21E . .96 ?
C21' H21F . .96 ?
C22' H22D . .96 ?
C22' H22E . .96 ?
C22' H22F . .96 ?
C23' H23D . .96 ?
C23' H23E . .96 ?
C23' H23F . .96 ?
C24' H24D . .96 ?
C24' H24E . .96 ?
C24' H24F . .96 ?
C25' H25D . .96 ?
C25' H25E . .96 ?
C25' H25F . .96 ?
C26' H26D . .96 ?
C26' H26E . .96 ?
C26' H26F . .96 ?
C27' H27D . .96 ?
C27' H27E . .96 ?
C27' H27F . .96 ?
C28' H28D . .96 ?
C28' H28E . .96 ?
C28' H28F . .96 ?
N1 C1 . 1.374(6) ?
N1 C4 . 1.371(6) ?
N1 H1N . .89(5) ?
N2 C6 . 1.374(6) ?
N2 C9 . 1.377(6) ?
N2 H2N . .83(7) ?
N3 C14 . 1.373(7) ?
N3 C11 . 1.375(7) ?
N3 H3N . .96(6) ?
N4 C16 . 1.385(6) ?
N4 C19 . 1.385(6) ?
N4 H4N . .94(6) ?
C1 C2 . 1.376(7) ?
C1 C20 . 1.504(7) ?
C2 C3 . 1.409(7) ?
C2 H2 . .96 ?
C3 C4 . 1.371(7) ?
C3 H3 . .96 ?
C4 C5 . 1.509(7) ?
C5 C6 . 1.504(7) ?
C5 C21 . 1.535(7) ?
C5 C22 . 1.540(7) ?
C6 C7 . 1.370(7) ?
C7 C8 . 1.407(7) ?
C7 H7 . .96 ?
C8 C9 . 1.350(7) ?
C8 H8 . .96 ?
C9 C10 . 1.526(7) ?
C10 C11 . 1.509(8) ?
C10 C24 . 1.531(7) ?
C10 C23 . 1.533(7) ?
C11 C12 . 1.365(8) ?
C12 C13 . 1.404(9) ?
C12 H12 . .96 ?
C13 C14 . 1.373(8) ?
C13 H13 . .96 ?
C14 C15 . 1.500(8) ?
C15 C16 . 1.504(7) ?
C15 C26 . 1.536(7) ?
C15 C25 . 1.540(7) ?
C16 C17 . 1.364(7) ?
C17 C18 . 1.424(7) ?
C17 H17 . .96 ?
C18 C19 . 1.359(7) ?
C18 H18 . .96 ?
C19 C20 . 1.529(7) ?
C20 C28 . 1.518(7) ?
C20 C27 . 1.538(7) ?
C21 H21A . .96 ?
C21 H21B . .96 ?
C21 H21C . .96 ?
C22 H22A . .96 ?
C22 H22B . .96 ?
C22 H22C . .96 ?
C23 H23A . .96 ?
C23 H23B . .96 ?
C23 H23C . .96 ?
C24 H24A . .96 ?
C24 H24B . .96 ?
C24 H24C . .96 ?
C25 H25A . .96 ?
C25 H25B . .96 ?
C25 H25C . .96 ?
C26 H26A . .96 ?
C26 H26B . .96 ?
C26 H26C . .96 ?
C27 H27A . .96 ?
C27 H27B . .96 ?
C27 H27C . .96 ?
C28 H28A . .96 ?
C28 H28B . .96 ?
C28 H28C . .96 ?
